data_4065090
loop_
_publ_author_name
'Schuecker, Raffael'
'Zirakzadeh, Afrooz'
'Mereiter, Kurt'
'Spindler, Felix'
'Weissensteiner, Walter'

_publ_section_title
;
 Synthesis, Coordination Behavior, and Structural Features of Chiral
 Amino-, Pyrazolyl-, and Phosphino-Substituted Ferrocenyloxazolines and
 Their Application in Asymmetric Hydrogenations
;
_journal_issue 17
_journal_name_full Organometallics
_journal_page_first 4711
_journal_paper_doi 10.1021/om200557c
_journal_volume 30
_journal_year 2011
_chemical_absolute_configuration ad
_chemical_formula_moiety 'C43 H44 Cl Fe N O P Ru, F6 P, C H Cl3 '
_chemical_formula_sum 'C44 H45 Cl4 F6 Fe N O P2 Ru'
_chemical_formula_weight 1078.47
_chemical_name_common
;
1460 RASC448/449 (R~Ru~)-[RuCl(p-cymene)((4R,1'R,R~Fc~)-19)]PF~6~.CHCl~3~
;
_chemical_name_systematic
; 
(R~Ru~)-Chloro[(4R,1'R,R~Fc~)-2-(4,5-dihydro-4-phenyloxazol-2-yl-\kN)-
1-[1-(diphenylphosphino)ethyl-\kP]-ferrocene-N,P](\n6-p-cymene)ruthenium 
hexafluorophosphate chlroform solvate
;
_space_group_IT_number 1
_symmetry_cell_setting triclinic
_symmetry_space_group_name_Hall 'P 1'
_symmetry_space_group_name_H-M 'P 1'
_atom_sites_solution_hydrogens geom
_atom_sites_solution_primary direct
_atom_sites_solution_secondary difmap
_audit_creation_method SHELXL-97
_cell_angle_alpha 114.932(2)
_cell_angle_beta 97.005(2)
_cell_angle_gamma 98.421(2)
_cell_formula_units_Z 1
_cell_length_a 9.9046(3)
_cell_length_b 10.6630(3)
_cell_length_c 11.8693(4)
_cell_measurement_reflns_used 6321
_cell_measurement_temperature 100(2)
_cell_measurement_theta_max 29.99
_cell_measurement_theta_min 3.08
_cell_volume 1100.65(6)
_computing_cell_refinement 'Bruker SAINT'
_computing_data_collection 'Bruker SMART'
_computing_data_reduction 'Bruker SAINT, SADABS, XPREP'
_computing_molecular_graphics 'Bruker SHELXTL'
_computing_publication_material 'Bruker SHELXTL'
_computing_structure_refinement 'SHELXL-97 (Sheldrick, 2008)'
_computing_structure_solution 'SHELXS-97 (Sheldrick, 2008)'
_diffrn_ambient_temperature 100(2)
_diffrn_measured_fraction_theta_full 0.948
_diffrn_measured_fraction_theta_max 0.948
_diffrn_measurement_device_type 'Bruker Smart APEX CCD'
_diffrn_measurement_method '\f and \w scans'
_diffrn_radiation_monochromator graphite
_diffrn_radiation_source 'fine-focus sealed tube'
_diffrn_radiation_type MoK\a
_diffrn_radiation_wavelength 0.71073
_diffrn_reflns_av_R_equivalents 0.0146
_diffrn_reflns_av_sigmaI/netI 0.0215
_diffrn_reflns_limit_h_max 13
_diffrn_reflns_limit_h_min -13
_diffrn_reflns_limit_k_max 14
_diffrn_reflns_limit_k_min -15
_diffrn_reflns_limit_l_max 10
_diffrn_reflns_limit_l_min -16
_diffrn_reflns_number 13153
_diffrn_reflns_theta_full 29.99
_diffrn_reflns_theta_max 29.99
_diffrn_reflns_theta_min 1.93
_diffrn_standards_decay_% 0
_exptl_absorpt_coefficient_mu 1.050
_exptl_absorpt_correction_T_max 0.68
_exptl_absorpt_correction_T_min 0.53
_exptl_absorpt_correction_type multi-scan
_exptl_absorpt_process_details 'program SADABS'
_exptl_crystal_colour orange
_exptl_crystal_density_diffrn 1.627
_exptl_crystal_density_method 'not measured'
_exptl_crystal_description block
_exptl_crystal_F_000 546
_exptl_crystal_size_max 0.60
_exptl_crystal_size_mid 0.50
_exptl_crystal_size_min 0.40
_refine_diff_density_max 0.808
_refine_diff_density_min -0.711
_refine_diff_density_rms 0.062
_refine_ls_abs_structure_details 'Flack H D (1983), Acta Cryst. A39, 876-881'
_refine_ls_abs_structure_Flack -0.024(8)
_refine_ls_extinction_method none
_refine_ls_goodness_of_fit_ref 1.052
_refine_ls_hydrogen_treatment constr
_refine_ls_matrix_type full
_refine_ls_number_parameters 545
_refine_ls_number_reflns 8041
_refine_ls_number_restraints 3
_refine_ls_restrained_S_all 1.052
_refine_ls_R_factor_all 0.0195
_refine_ls_R_factor_gt 0.0193
_refine_ls_shift/su_max 0.001
_refine_ls_shift/su_mean 0.000
_refine_ls_structure_factor_coef Fsqd
_refine_ls_weighting_details 'calc w=1/[\s^2^(Fo^2^)+(0.0333P)^2^+0.2021P] where P=(Fo^2^+2Fc^2^)/3'
_refine_ls_weighting_scheme calc
_refine_ls_wR_factor_gt 0.0497
_refine_ls_wR_factor_ref 0.0500
_reflns_number_gt 7977
_reflns_number_total 8041
_reflns_threshold_expression >2sigma(I)
_cod_data_source_file om200557c_si_002.cif
_cod_data_source_block RuClpc-RRR19
_cod_depositor_comments
;
The following automatic conversions were performed:

'_symmetry_cell_setting' value 'Triclinic' changed to 'triclinic'
according to /home/saulius/struct/CIF-dictionaries/cif_core.dic
dictionary named 'cif_core.dic' version 2.4.1 from 2010-06-29.

Automatic conversion script
Id: cif_fix_values 1715 2011-07-08 13:25:40Z adriana 
;
_cod_original_cell_volume 1100.64(6)
_cod_original_sg_symbol_H-M P1
_cod_database_code 4065090

loop_
_symmetry_equiv_pos_as_xyz
'x, y, z'

loop_
_atom_site_label
_atom_site_type_symbol
_atom_site_fract_x
_atom_site_fract_y
_atom_site_fract_z
_atom_site_U_iso_or_equiv
_atom_site_adp_type
_atom_site_occupancy
_atom_site_symmetry_multiplicity
_atom_site_calc_flag
_atom_site_refinement_flags
Ru1 Ru 0.325327(8) 0.612481(8) 0.368316(8) 0.01167(3) Uani 1 1 d .
Fe1 Fe 0.71187(3) 0.32671(3) 0.46845(3) 0.01773(6) Uani 1 1 d .
Cl1 Cl 0.13125(4) 0.46717(4) 0.38672(4) 0.01567(8) Uani 1 1 d .
P1 P 0.42241(5) 0.65661(4) 0.57571(4) 0.01157(8) Uani 1 1 d .
O1 O 0.52466(15) 0.26999(14) 0.18512(13) 0.0189(3) Uani 1 1 d .
N1 N 0.38678(16) 0.41447(15) 0.28044(15) 0.0136(3) Uani 1 1 d .
C1 C 0.61468(19) 0.49364(18) 0.52857(18) 0.0138(3) Uani 1 1 d .
C2 C 0.62246(19) 0.44458(19) 0.39639(18) 0.0154(3) Uani 1 1 d .
C3 C 0.7664(2) 0.4554(2) 0.38710(19) 0.0195(4) Uani 1 1 d .
H3 H 0.8012 0.4274 0.3110 0.023 Uiso 1 1 calc R
C4 C 0.8476(2) 0.5155(2) 0.5123(2) 0.0214(4) Uani 1 1 d .
H4 H 0.9465 0.5375 0.5348 0.026 Uiso 1 1 calc R
C5 C 0.75521(19) 0.5370(2) 0.59815(18) 0.0174(3) Uani 1 1 d .
H5 H 0.7826 0.5744 0.6877 0.021 Uiso 1 1 calc R
C6 C 0.6089(3) 0.1686(2) 0.5015(3) 0.0343(6) Uani 1 1 d .
H6 H 0.5300 0.1718 0.5400 0.041 Uiso 1 1 calc R
C7 C 0.6060(3) 0.1196(2) 0.3695(3) 0.0301(5) Uani 1 1 d .
H7 H 0.5249 0.0841 0.3041 0.036 Uiso 1 1 calc R
C8 C 0.7465(3) 0.1332(3) 0.3530(2) 0.0331(5) Uani 1 1 d .
H8 H 0.7756 0.1084 0.2745 0.040 Uiso 1 1 calc R
C9 C 0.8354(3) 0.1904(3) 0.4745(3) 0.0367(6) Uani 1 1 d .
H9 H 0.9345 0.2107 0.4915 0.044 Uiso 1 1 calc R
C10 C 0.7505(3) 0.2118(3) 0.5654(3) 0.0385(6) Uani 1 1 d .
H10 H 0.7828 0.2488 0.6544 0.046 Uiso 1 1 calc R
C11 C 0.48713(18) 0.50610(18) 0.58713(17) 0.0132(3) Uani 1 1 d .
H11 H 0.4140 0.4172 0.5353 0.016 Uiso 1 1 calc R
C12 C 0.5215(2) 0.5234(2) 0.72284(18) 0.0170(3) Uani 1 1 d .
H12A H 0.5649 0.4466 0.7231 0.026 Uiso 1 1 calc R
H12B H 0.4355 0.5199 0.7555 0.026 Uiso 1 1 calc R
H12C H 0.5860 0.6149 0.7768 0.026 Uiso 1 1 calc R
C13 C 0.5066(2) 0.38069(18) 0.28838(18) 0.0152(3) Uani 1 1 d .
C14 C 0.29417(19) 0.29614(17) 0.16351(17) 0.0154(3) Uani 1 1 d .
H14 H 0.2326 0.3344 0.1186 0.018 Uiso 1 1 calc R
C15 C 0.4023(2) 0.2361(2) 0.08637(19) 0.0192(4) Uani 1 1 d .
H15A H 0.3709 0.1325 0.0330 0.023 Uiso 1 1 calc R
H15B H 0.4218 0.2825 0.0315 0.023 Uiso 1 1 calc R
C16 C 0.57584(19) 0.80140(17) 0.66306(18) 0.0146(3) Uani 1 1 d .
C17 C 0.6813(2) 0.81867(19) 0.5992(2) 0.0182(3) Uani 1 1 d .
H17 H 0.6682 0.7605 0.5105 0.022 Uiso 1 1 calc R
C18 C 0.8049(2) 0.9195(2) 0.6633(2) 0.0222(4) Uani 1 1 d .
H18 H 0.8749 0.9310 0.6183 0.027 Uiso 1 1 calc R
C19 C 0.8255(2) 1.0032(2) 0.7930(2) 0.0238(4) Uani 1 1 d .
H19 H 0.9097 1.0727 0.8368 0.029 Uiso 1 1 calc R
C20 C 0.7243(2) 0.9862(2) 0.8589(2) 0.0243(4) Uani 1 1 d .
H20 H 0.7394 1.0433 0.9479 0.029 Uiso 1 1 calc R
C21 C 0.5996(2) 0.8851(2) 0.79495(19) 0.0191(3) Uani 1 1 d .
H21 H 0.5307 0.8731 0.8408 0.023 Uiso 1 1 calc R
C22 C 0.29586(18) 0.69822(18) 0.67755(17) 0.0136(3) Uani 1 1 d .
C23 C 0.2733(2) 0.83656(19) 0.73289(19) 0.0173(3) Uani 1 1 d .
H23 H 0.3271 0.9090 0.7200 0.021 Uiso 1 1 calc R
C24 C 0.1724(2) 0.8680(2) 0.8067(2) 0.0210(4) Uani 1 1 d .
H24 H 0.1568 0.9615 0.8432 0.025 Uiso 1 1 calc R
C25 C 0.0945(2) 0.7624(2) 0.8268(2) 0.0234(4) Uani 1 1 d .
H25 H 0.0269 0.7843 0.8783 0.028 Uiso 1 1 calc R
C26 C 0.1154(2) 0.6250(2) 0.7716(2) 0.0204(4) Uani 1 1 d .
H26 H 0.0621 0.5533 0.7857 0.024 Uiso 1 1 calc R
C27 C 0.21432(19) 0.59198(18) 0.69568(18) 0.0161(3) Uani 1 1 d .
H27 H 0.2264 0.4973 0.6562 0.019 Uiso 1 1 calc R
C28 C 0.20712(19) 0.18642(18) 0.19090(18) 0.0154(3) Uani 1 1 d .
C29 C 0.0819(2) 0.10436(19) 0.10567(19) 0.0185(3) Uani 1 1 d .
H29 H 0.0525 0.1198 0.0342 0.022 Uiso 1 1 calc R
C30 C 0.0000(2) 0.0000(2) 0.1249(2) 0.0221(4) Uani 1 1 d .
H30 H -0.0846 -0.0555 0.0662 0.026 Uiso 1 1 calc R
C31 C 0.0410(2) -0.0232(2) 0.2286(2) 0.0239(4) Uani 1 1 d .
H31 H -0.0153 -0.0940 0.2417 0.029 Uiso 1 1 calc R
C32 C 0.1657(2) 0.0581(2) 0.3141(2) 0.0252(4) Uani 1 1 d .
H32 H 0.1944 0.0429 0.3858 0.030 Uiso 1 1 calc R
C33 C 0.2481(2) 0.16139(19) 0.2942(2) 0.0209(4) Uani 1 1 d .
H33 H 0.3335 0.2155 0.3522 0.025 Uiso 1 1 calc R
C34 C 0.4238(2) 0.69752(19) 0.24544(19) 0.0179(3) Uani 1 1 d .
C35 C 0.4490(2) 0.80661(18) 0.37035(19) 0.0163(3) Uani 1 1 d .
H35 H 0.5416 0.8587 0.4121 0.020 Uiso 1 1 calc R
C36 C 0.3366(2) 0.83978(17) 0.43508(18) 0.0157(3) Uani 1 1 d .
H36 H 0.3559 0.9120 0.5201 0.019 Uiso 1 1 calc R
C37 C 0.1973(2) 0.76684(19) 0.37453(19) 0.0164(3) Uani 1 1 d .
C38 C 0.1735(2) 0.66212(19) 0.24516(19) 0.0187(3) Uani 1 1 d .
H38 H 0.0804 0.6148 0.2009 0.022 Uiso 1 1 calc R
C39 C 0.2820(2) 0.62750(19) 0.18239(18) 0.0190(4) Uani 1 1 d .
H39 H 0.2622 0.5567 0.0968 0.023 Uiso 1 1 calc R
C40 C 0.5374(2) 0.6601(2) 0.1697(2) 0.0229(4) Uani 1 1 d .
H40 H 0.5156 0.5548 0.1180 0.027 Uiso 1 1 calc R
C41 C 0.6847(3) 0.7041(3) 0.2498(2) 0.0298(5) Uani 1 1 d .
H41A H 0.7103 0.8075 0.2991 0.045 Uiso 1 1 calc R
H41B H 0.7507 0.6727 0.1940 0.045 Uiso 1 1 calc R
H41C H 0.6876 0.6603 0.3077 0.045 Uiso 1 1 calc R
C42 C 0.5294(3) 0.7264(3) 0.0771(2) 0.0320(5) Uani 1 1 d .
H42A H 0.4338 0.6985 0.0281 0.048 Uiso 1 1 calc R
H42B H 0.5929 0.6931 0.0192 0.048 Uiso 1 1 calc R
H42C H 0.5562 0.8299 0.1250 0.048 Uiso 1 1 calc R
C43 C 0.0773(2) 0.7950(2) 0.4406(2) 0.0215(4) Uani 1 1 d .
H43A H 0.1088 0.8231 0.5311 0.032 Uiso 1 1 calc R
H43B H 0.0030 0.7089 0.4033 0.032 Uiso 1 1 calc R
H43C H 0.0417 0.8716 0.4305 0.032 Uiso 1 1 calc R
P2 P 0.20303(5) 0.24392(5) 0.77029(5) 0.01697(9) Uani 1 1 d .
F1 F 0.07017(17) 0.31112(16) 0.76128(17) 0.0380(3) Uani 1 1 d .
F2 F 0.33528(15) 0.17638(16) 0.78142(17) 0.0361(3) Uani 1 1 d .
F3 F 0.24762(16) 0.26914(14) 0.65595(13) 0.0306(3) Uani 1 1 d .
F4 F 0.15773(16) 0.21877(15) 0.88645(14) 0.0314(3) Uani 1 1 d .
F5 F 0.29420(17) 0.39708(14) 0.86967(14) 0.0336(3) Uani 1 1 d .
F6 F 0.11193(16) 0.09107(14) 0.67298(14) 0.0315(3) Uani 1 1 d .
C44 C 0.8292(2) 0.3762(2) 0.9375(2) 0.0227(4) Uani 1 1 d .
H44 H 0.8706 0.3153 0.8666 0.027 Uiso 1 1 calc R
Cl2 Cl 0.89211(6) 0.35791(5) 1.07396(5) 0.02474(10) Uani 1 1 d .
Cl3 Cl 0.64677(6) 0.31957(6) 0.89189(6) 0.03061(11) Uani 1 1 d .
Cl4 Cl 0.88172(6) 0.55433(6) 0.96439(6) 0.02947(11) Uani 1 1 d .

loop_
_atom_site_aniso_label
_atom_site_aniso_U_11
_atom_site_aniso_U_22
_atom_site_aniso_U_33
_atom_site_aniso_U_23
_atom_site_aniso_U_13
_atom_site_aniso_U_12
Ru1 0.01197(6) 0.01097(5) 0.00996(6) 0.00320(4) 0.00132(4) 0.00176(4)
Fe1 0.01725(13) 0.02083(12) 0.01376(12) 0.00483(11) 0.00269(10) 0.00977(10)
Cl1 0.01292(18) 0.01440(16) 0.01672(19) 0.00453(15) 0.00389(15) 0.00121(14)
P1 0.01125(19) 0.01128(16) 0.01008(19) 0.00311(16) 0.00180(15) 0.00184(14)
O1 0.0182(7) 0.0205(6) 0.0119(6) 0.0009(5) 0.0020(5) 0.0073(5)
N1 0.0142(7) 0.0129(6) 0.0094(7) 0.0019(6) 0.0001(6) 0.0018(5)
C1 0.0126(8) 0.0151(7) 0.0116(8) 0.0041(6) 0.0024(6) 0.0033(6)
C2 0.0139(8) 0.0180(7) 0.0121(8) 0.0044(7) 0.0027(6) 0.0046(6)
C3 0.0145(8) 0.0274(9) 0.0149(8) 0.0071(7) 0.0043(7) 0.0060(7)
C4 0.0130(8) 0.0308(9) 0.0178(9) 0.0080(8) 0.0039(7) 0.0053(7)
C5 0.0131(8) 0.0212(8) 0.0115(8) 0.0024(7) 0.0008(6) 0.0025(6)
C6 0.0473(15) 0.0227(9) 0.0404(14) 0.0168(10) 0.0162(12) 0.0154(10)
C7 0.0356(12) 0.0175(8) 0.0315(12) 0.0064(9) -0.0008(9) 0.0095(8)
C8 0.0449(14) 0.0302(10) 0.0238(11) 0.0056(9) 0.0098(10) 0.0248(10)
C9 0.0346(13) 0.0359(12) 0.0369(14) 0.0111(11) -0.0014(11) 0.0237(10)
C10 0.0637(18) 0.0305(11) 0.0246(12) 0.0125(10) 0.0023(11) 0.0246(12)
C11 0.0121(7) 0.0141(6) 0.0131(8) 0.0052(6) 0.0036(6) 0.0037(6)
C12 0.0163(8) 0.0231(8) 0.0137(8) 0.0094(7) 0.0037(6) 0.0057(7)
C13 0.0162(8) 0.0146(7) 0.0126(8) 0.0040(6) 0.0037(6) 0.0036(6)
C14 0.0165(8) 0.0125(6) 0.0104(7) 0.0003(6) -0.0011(6) 0.0017(6)
C15 0.0200(9) 0.0196(8) 0.0118(8) 0.0018(7) 0.0010(7) 0.0045(7)
C16 0.0138(8) 0.0125(6) 0.0137(8) 0.0038(6) -0.0001(6) 0.0005(6)
C17 0.0179(9) 0.0169(7) 0.0169(9) 0.0054(7) 0.0032(7) 0.0024(6)
C18 0.0162(9) 0.0215(8) 0.0245(10) 0.0080(8) 0.0016(7) 0.0006(7)
C19 0.0183(9) 0.0187(8) 0.0248(10) 0.0058(8) -0.0058(7) -0.0033(7)
C20 0.0233(10) 0.0199(8) 0.0174(9) 0.0012(8) -0.0049(7) -0.0017(7)
C21 0.0187(9) 0.0188(7) 0.0138(8) 0.0037(7) 0.0005(7) 0.0004(7)
C22 0.0130(7) 0.0152(7) 0.0118(7) 0.0048(6) 0.0029(6) 0.0041(6)
C23 0.0193(8) 0.0164(7) 0.0156(8) 0.0058(7) 0.0043(7) 0.0051(6)
C24 0.0242(9) 0.0194(8) 0.0186(9) 0.0056(7) 0.0071(7) 0.0096(7)
C25 0.0217(9) 0.0267(9) 0.0222(10) 0.0081(8) 0.0119(8) 0.0093(8)
C26 0.0194(9) 0.0236(8) 0.0194(9) 0.0096(8) 0.0076(7) 0.0049(7)
C27 0.0144(8) 0.0159(7) 0.0163(8) 0.0056(7) 0.0037(6) 0.0034(6)
C28 0.0174(8) 0.0120(6) 0.0134(8) 0.0028(6) 0.0016(6) 0.0041(6)
C29 0.0182(9) 0.0188(8) 0.0140(8) 0.0037(7) 0.0014(7) 0.0038(7)
C30 0.0177(9) 0.0187(8) 0.0220(10) 0.0041(8) 0.0018(7) -0.0010(7)
C31 0.0251(10) 0.0175(8) 0.0261(10) 0.0086(8) 0.0045(8) 0.0002(7)
C32 0.0301(11) 0.0199(8) 0.0261(10) 0.0132(8) -0.0008(8) 0.0035(8)
C33 0.0242(9) 0.0163(7) 0.0183(9) 0.0070(7) -0.0033(7) 0.0017(7)
C34 0.0246(9) 0.0158(7) 0.0149(8) 0.0078(7) 0.0065(7) 0.0045(7)
C35 0.0185(8) 0.0136(7) 0.0169(8) 0.0073(7) 0.0028(7) 0.0025(6)
C36 0.0215(9) 0.0108(6) 0.0135(8) 0.0047(6) 0.0019(7) 0.0033(6)
C37 0.0182(9) 0.0150(7) 0.0172(9) 0.0078(7) 0.0023(7) 0.0064(6)
C38 0.0209(9) 0.0171(7) 0.0166(9) 0.0079(7) -0.0027(7) 0.0040(7)
C39 0.0293(10) 0.0161(7) 0.0103(8) 0.0054(7) 0.0009(7) 0.0050(7)
C40 0.0299(11) 0.0197(8) 0.0185(9) 0.0069(8) 0.0114(8) 0.0040(8)
C41 0.0279(11) 0.0392(12) 0.0262(11) 0.0150(10) 0.0155(9) 0.0100(9)
C42 0.0428(14) 0.0342(11) 0.0198(10) 0.0131(9) 0.0128(10) 0.0021(10)
C43 0.0193(9) 0.0220(8) 0.0241(10) 0.0094(8) 0.0055(8) 0.0097(7)
P2 0.0188(2) 0.01437(18) 0.0140(2) 0.00501(17) 0.00025(17) -0.00061(16)
F1 0.0343(8) 0.0397(7) 0.0459(9) 0.0212(7) 0.0096(7) 0.0180(6)
F2 0.0265(7) 0.0375(7) 0.0478(9) 0.0220(7) 0.0036(6) 0.0113(6)
F3 0.0443(8) 0.0275(6) 0.0194(6) 0.0110(5) 0.0096(6) 0.0018(6)
F4 0.0352(7) 0.0358(7) 0.0207(6) 0.0154(6) 0.0036(6) -0.0065(6)
F5 0.0419(8) 0.0200(5) 0.0222(7) 0.0001(5) 0.0062(6) -0.0122(5)
F6 0.0348(7) 0.0208(5) 0.0237(7) 0.0028(5) -0.0018(6) -0.0095(5)
C44 0.0225(10) 0.0277(9) 0.0175(9) 0.0089(8) 0.0059(7) 0.0066(8)
Cl2 0.0295(3) 0.0242(2) 0.0168(2) 0.00741(19) 0.00004(19) 0.00416(19)
Cl3 0.0201(2) 0.0423(3) 0.0333(3) 0.0217(2) 0.0029(2) 0.0053(2)
Cl4 0.0333(3) 0.0315(2) 0.0294(3) 0.0176(2) 0.0120(2) 0.0072(2)

loop_
_atom_type_symbol
_atom_type_description
_atom_type_scat_dispersion_real
_atom_type_scat_dispersion_imag
_atom_type_scat_source
C C 0.0033 0.0016 'International Tables Vol C Tables 4.2.6.8 and 6.1.1.4'
H H 0.0000 0.0000 'International Tables Vol C Tables 4.2.6.8 and 6.1.1.4'
N N 0.0061 0.0033 'International Tables Vol C Tables 4.2.6.8 and 6.1.1.4'
O O 0.0106 0.0060 'International Tables Vol C Tables 4.2.6.8 and 6.1.1.4'
F F 0.0171 0.0103 'International Tables Vol C Tables 4.2.6.8 and 6.1.1.4'
P P 0.1023 0.0942 'International Tables Vol C Tables 4.2.6.8 and 6.1.1.4'
Cl Cl 0.1484 0.1585 'International Tables Vol C Tables 4.2.6.8 and 6.1.1.4'
Fe Fe 0.3463 0.8444 'International Tables Vol C Tables 4.2.6.8 and 6.1.1.4'
Ru Ru -1.2594 0.8363 'International Tables Vol C Tables 4.2.6.8 and 6.1.1.4'

loop_
_geom_angle_atom_site_label_1
_geom_angle_atom_site_label_2
_geom_angle_atom_site_label_3
_geom_angle
N1 Ru1 C36 157.40(6)
N1 Ru1 C37 153.93(7)
C36 Ru1 C37 37.52(7)
N1 Ru1 C35 119.67(6)
C36 Ru1 C35 37.75(7)
C37 Ru1 C35 67.84(7)
N1 Ru1 C38 116.87(6)
C36 Ru1 C38 66.42(7)
C37 Ru1 C38 37.56(7)
C35 Ru1 C38 77.64(7)
N1 Ru1 C34 92.91(6)
C36 Ru1 C34 67.39(7)
C37 Ru1 C34 80.39(7)
C35 Ru1 C34 36.53(7)
C38 Ru1 C34 66.01(8)
N1 Ru1 C39 92.69(6)
C36 Ru1 C39 78.25(7)
C37 Ru1 C39 66.88(7)
C35 Ru1 C39 65.47(7)
C38 Ru1 C39 35.80(7)
C34 Ru1 C39 36.88(7)
N1 Ru1 P1 94.36(4)
C36 Ru1 P1 89.44(5)
C37 Ru1 P1 109.86(5)
C35 Ru1 P1 97.53(5)
C38 Ru1 P1 146.70(5)
C34 Ru1 P1 127.00(5)
C39 Ru1 P1 162.87(5)
N1 Ru1 Cl1 82.45(4)
C36 Ru1 Cl1 120.09(5)
C37 Ru1 Cl1 89.72(5)
C35 Ru1 Cl1 157.12(5)
C38 Ru1 Cl1 87.28(5)
C34 Ru1 Cl1 147.37(5)
C39 Ru1 Cl1 110.80(5)
P1 Ru1 Cl1 85.621(16)
C3 Fe1 C2 41.29(7)
C3 Fe1 C6 162.29(11)
C2 Fe1 C6 126.23(10)
C3 Fe1 C8 105.98(10)
C2 Fe1 C8 121.64(9)
C6 Fe1 C8 68.30(11)
C3 Fe1 C7 124.27(10)
C2 Fe1 C7 108.86(9)
C6 Fe1 C7 40.64(11)
C8 Fe1 C7 40.69(11)
C3 Fe1 C10 154.63(11)
C2 Fe1 C10 162.78(10)
C6 Fe1 C10 40.55(12)
C8 Fe1 C10 68.02(11)
C7 Fe1 C10 68.20(11)
C3 Fe1 C9 119.11(11)
C2 Fe1 C9 156.00(10)
C6 Fe1 C9 68.21(12)
C8 Fe1 C9 40.58(11)
C7 Fe1 C9 68.36(11)
C10 Fe1 C9 40.32(12)
C3 Fe1 C1 69.82(8)
C2 Fe1 C1 41.45(7)
C6 Fe1 C1 108.97(9)
C8 Fe1 C1 158.42(10)
C7 Fe1 C1 123.22(9)
C10 Fe1 C1 124.78(9)
C9 Fe1 C1 160.14(10)
C3 Fe1 C5 68.53(8)
C2 Fe1 C5 68.45(8)
C6 Fe1 C5 122.81(9)
C8 Fe1 C5 159.01(10)
C7 Fe1 C5 158.82(9)
C10 Fe1 C5 107.78(9)
C9 Fe1 C5 122.94(10)
C1 Fe1 C5 40.73(7)
C3 Fe1 C4 40.54(8)
C2 Fe1 C4 68.35(8)
C6 Fe1 C4 156.71(11)
C8 Fe1 C4 122.61(10)
C7 Fe1 C4 160.06(10)
C10 Fe1 C4 120.41(11)
C9 Fe1 C4 105.72(10)
C1 Fe1 C4 68.68(7)
C5 Fe1 C4 40.28(7)
C22 P1 C16 104.40(8)
C22 P1 C11 106.62(8)
C16 P1 C11 100.89(8)
C22 P1 Ru1 111.08(6)
C16 P1 Ru1 118.22(7)
C11 P1 Ru1 114.39(6)
C13 O1 C15 105.25(14)
C13 N1 C14 106.31(14)
C13 N1 Ru1 131.96(13)
C14 N1 Ru1 119.53(11)
C5 C1 C2 106.37(15)
C5 C1 C11 124.96(17)
C2 C1 C11 128.60(17)
C5 C1 Fe1 69.89(10)
C2 C1 Fe1 68.73(10)
C11 C1 Fe1 128.47(13)
C3 C2 C1 108.44(16)
C3 C2 C13 124.37(17)
C1 C2 C13 126.89(16)
C3 C2 Fe1 69.27(11)
C1 C2 Fe1 69.82(11)
C13 C2 Fe1 121.81(13)
C4 C3 C2 107.67(17)
C4 C3 Fe1 71.12(13)
C2 C3 Fe1 69.44(11)
C4 C3 H3 126.2
C2 C3 H3 126.2
Fe1 C3 H3 124.9
C5 C4 C3 108.20(17)
C5 C4 Fe1 69.37(12)
C3 C4 Fe1 68.34(12)
C5 C4 H4 125.9
C3 C4 H4 125.9
Fe1 C4 H4 128.0
C4 C5 C1 109.27(17)
C4 C5 Fe1 70.36(11)
C1 C5 Fe1 69.38(10)
C4 C5 H5 125.4
C1 C5 H5 125.4
Fe1 C5 H5 126.5
C10 C6 C7 107.9(2)
C10 C6 Fe1 69.78(16)
C7 C6 Fe1 69.71(14)
C10 C6 H6 126.1
C7 C6 H6 126.1
Fe1 C6 H6 126.0
C6 C7 C8 107.7(2)
C6 C7 Fe1 69.65(14)
C8 C7 Fe1 69.64(13)
C6 C7 H7 126.1
C8 C7 H7 126.1
Fe1 C7 H7 126.1
C9 C8 C7 108.1(2)
C9 C8 Fe1 69.83(13)
C7 C8 Fe1 69.67(12)
C9 C8 H8 126.0
C7 C8 H8 126.0
Fe1 C8 H8 126.1
C10 C9 C8 107.9(2)
C10 C9 Fe1 69.75(13)
C8 C9 Fe1 69.59(13)
C10 C9 H9 126.1
C8 C9 H9 126.1
Fe1 C9 H9 126.2
C9 C10 C6 108.5(2)
C9 C10 Fe1 69.93(15)
C6 C10 Fe1 69.68(15)
C9 C10 H10 125.8
C6 C10 H10 125.8
Fe1 C10 H10 126.2
C1 C11 C12 110.70(15)
C1 C11 P1 106.71(12)
C12 C11 P1 113.79(12)
C1 C11 H11 108.5
C12 C11 H11 108.5
P1 C11 H11 108.5
C11 C12 H12A 109.5
C11 C12 H12B 109.5
H12A C12 H12B 109.5
C11 C12 H12C 109.5
H12A C12 H12C 109.5
H12B C12 H12C 109.5
N1 C13 O1 116.28(17)
N1 C13 C2 127.78(16)
O1 C13 C2 115.92(16)
N1 C14 C28 112.74(15)
N1 C14 C15 100.72(14)
C28 C14 C15 112.03(14)
N1 C14 H14 110.3
C28 C14 H14 110.3
C15 C14 H14 110.3
O1 C15 C14 102.60(15)
O1 C15 H15A 111.2
C14 C15 H15A 111.2
O1 C15 H15B 111.2
C14 C15 H15B 111.2
H15A C15 H15B 109.2
C17 C16 C21 118.39(17)
C17 C16 P1 118.74(14)
C21 C16 P1 122.42(15)
C18 C17 C16 121.10(19)
C18 C17 H17 119.5
C16 C17 H17 119.5
C19 C18 C17 119.8(2)
C19 C18 H18 120.1
C17 C18 H18 120.1
C20 C19 C18 120.29(19)
C20 C19 H19 119.9
C18 C19 H19 119.9
C19 C20 C21 120.2(2)
C19 C20 H20 119.9
C21 C20 H20 119.9
C20 C21 C16 120.19(19)
C20 C21 H21 119.9
C16 C21 H21 119.9
C27 C22 C23 119.26(16)
C27 C22 P1 120.77(13)
C23 C22 P1 119.86(14)
C24 C23 C22 120.26(18)
C24 C23 H23 119.9
C22 C23 H23 119.9
C25 C24 C23 119.95(17)
C25 C24 H24 120.0
C23 C24 H24 120.0
C26 C25 C24 120.15(18)
C26 C25 H25 119.9
C24 C25 H25 119.9
C25 C26 C27 120.28(19)
C25 C26 H26 119.9
C27 C26 H26 119.9
C26 C27 C22 120.06(16)
C26 C27 H27 120.0
C22 C27 H27 120.0
C33 C28 C29 118.72(18)
C33 C28 C14 123.06(17)
C29 C28 C14 118.20(17)
C30 C29 C28 120.41(19)
C30 C29 H29 119.8
C28 C29 H29 119.8
C31 C30 C29 120.44(19)
C31 C30 H30 119.8
C29 C30 H30 119.8
C30 C31 C32 119.5(2)
C30 C31 H31 120.2
C32 C31 H31 120.2
C33 C32 C31 120.0(2)
C33 C32 H32 120.0
C31 C32 H32 120.0
C28 C33 C32 120.88(19)
C28 C33 H33 119.6
C32 C33 H33 119.6
C35 C34 C39 118.11(17)
C35 C34 C40 123.45(19)
C39 C34 C40 118.15(17)
C35 C34 Ru1 70.79(11)
C39 C34 Ru1 72.09(11)
C40 C34 Ru1 133.44(14)
C34 C35 C36 120.70(18)
C34 C35 Ru1 72.68(11)
C36 C35 Ru1 69.42(10)
C34 C35 H35 119.7
C36 C35 H35 119.7
Ru1 C35 H35 131.0
C37 C36 C35 121.05(17)
C37 C36 Ru1 71.75(10)
C35 C36 Ru1 72.82(10)
C37 C36 H36 119.5
C35 C36 H36 119.5
Ru1 C36 H36 128.2
C36 C37 C38 117.21(17)
C36 C37 C43 122.63(18)
C38 C37 C43 120.17(18)
C36 C37 Ru1 70.73(10)
C38 C37 Ru1 72.71(10)
C43 C37 Ru1 126.81(14)
C39 C38 C37 122.09(18)
C39 C38 Ru1 73.31(12)
C37 C38 Ru1 69.74(11)
C39 C38 H38 119.0
C37 C38 H38 119.0
Ru1 C38 H38 130.9
C38 C39 C34 120.68(17)
C38 C39 Ru1 70.89(11)
C34 C39 Ru1 71.03(11)
C38 C39 H39 119.7
C34 C39 H39 119.7
Ru1 C39 H39 131.2
C34 C40 C41 114.77(18)
C34 C40 C42 107.97(18)
C41 C40 C42 110.83(19)
C34 C40 H40 107.7
C41 C40 H40 107.7
C42 C40 H40 107.7
C40 C41 H41A 109.5
C40 C41 H41B 109.5
H41A C41 H41B 109.5
C40 C41 H41C 109.5
H41A C41 H41C 109.5
H41B C41 H41C 109.5
C40 C42 H42A 109.5
C40 C42 H42B 109.5
H42A C42 H42B 109.5
C40 C42 H42C 109.5
H42A C42 H42C 109.5
H42B C42 H42C 109.5
C37 C43 H43A 109.5
C37 C43 H43B 109.5
H43A C43 H43B 109.5
C37 C43 H43C 109.5
H43A C43 H43C 109.5
H43B C43 H43C 109.5
F3 P2 F6 90.39(8)
F3 P2 F5 90.39(8)
F6 P2 F5 179.22(9)
F3 P2 F1 90.62(9)
F6 P2 F1 89.96(9)
F5 P2 F1 90.13(9)
F3 P2 F2 90.38(9)
F6 P2 F2 90.09(9)
F5 P2 F2 89.81(9)
F1 P2 F2 179.00(10)
F3 P2 F4 179.84(9)
F6 P2 F4 89.73(8)
F5 P2 F4 89.50(8)
F1 P2 F4 89.27(9)
F2 P2 F4 89.73(9)
Cl3 C44 Cl2 111.11(12)
Cl3 C44 Cl4 110.55(12)
Cl2 C44 Cl4 110.34(12)
Cl3 C44 H44 108.2
Cl2 C44 H44 108.2
Cl4 C44 H44 108.2

loop_
_geom_bond_atom_site_label_1
_geom_bond_atom_site_label_2
_geom_bond_distance
Ru1 N1 2.1426(14)
Ru1 C36 2.1898(16)
Ru1 C37 2.2030(18)
Ru1 C35 2.2347(18)
Ru1 C38 2.242(2)
Ru1 C34 2.2591(19)
Ru1 C39 2.273(2)
Ru1 P1 2.3493(5)
Ru1 Cl1 2.3789(4)
Fe1 C3 2.033(2)
Fe1 C2 2.0354(19)
Fe1 C6 2.046(3)
Fe1 C8 2.047(2)
Fe1 C7 2.047(2)
Fe1 C10 2.048(3)
Fe1 C9 2.050(2)
Fe1 C1 2.0500(17)
Fe1 C5 2.0568(18)
Fe1 C4 2.070(2)
P1 C22 1.8192(18)
P1 C16 1.8294(18)
P1 C11 1.8624(18)
O1 C13 1.350(2)
O1 C15 1.464(2)
N1 C13 1.293(2)
N1 C14 1.495(2)
C1 C5 1.429(3)
C1 C2 1.446(3)
C1 C11 1.511(2)
C2 C3 1.435(3)
C2 C13 1.450(3)
C3 C4 1.422(3)
C3 H3 0.9500
C4 C5 1.421(3)
C4 H4 0.9500
C5 H5 0.9500
C6 C10 1.419(4)
C6 C7 1.422(4)
C6 H6 0.9500
C7 C8 1.423(4)
C7 H7 0.9500
C8 C9 1.421(4)
C8 H8 0.9500
C9 C10 1.412(4)
C9 H9 0.9500
C10 H10 0.9500
C11 C12 1.530(3)
C11 H11 1.0000
C12 H12A 0.9800
C12 H12B 0.9800
C12 H12C 0.9800
C14 C28 1.520(3)
C14 C15 1.530(3)
C14 H14 1.0000
C15 H15A 0.9900
C15 H15B 0.9900
C16 C17 1.398(3)
C16 C21 1.405(3)
C17 C18 1.390(3)
C17 H17 0.9500
C18 C19 1.385(3)
C18 H18 0.9500
C19 C20 1.382(3)
C19 H19 0.9500
C20 C21 1.398(3)
C20 H20 0.9500
C21 H21 0.9500
C22 C27 1.401(3)
C22 C23 1.404(2)
C23 C24 1.394(3)
C23 H23 0.9500
C24 C25 1.392(3)
C24 H24 0.9500
C25 C26 1.389(3)
C25 H25 0.9500
C26 C27 1.395(3)
C26 H26 0.9500
C27 H27 0.9500
C28 C33 1.388(3)
C28 C29 1.399(3)
C29 C30 1.394(3)
C29 H29 0.9500
C30 C31 1.381(3)
C30 H30 0.9500
C31 C32 1.395(3)
C31 H31 0.9500
C32 C33 1.392(3)
C32 H32 0.9500
C33 H33 0.9500
C34 C35 1.409(3)
C34 C39 1.434(3)
C34 C40 1.520(3)
C35 C36 1.432(3)
C35 H35 0.9500
C36 C37 1.413(3)
C36 H36 0.9500
C37 C38 1.431(3)
C37 C43 1.501(3)
C38 C39 1.388(3)
C38 H38 0.9500
C39 H39 0.9500
C40 C41 1.530(4)
C40 C42 1.537(3)
C40 H40 1.0000
C41 H41A 0.9800
C41 H41B 0.9800
C41 H41C 0.9800
C42 H42A 0.9800
C42 H42B 0.9800
C42 H42C 0.9800
C43 H43A 0.9800
C43 H43B 0.9800
C43 H43C 0.9800
P2 F3 1.5902(15)
P2 F6 1.5914(13)
P2 F5 1.5994(14)
P2 F1 1.6010(16)
P2 F2 1.6019(15)
P2 F4 1.6129(15)
C44 Cl3 1.757(2)
C44 Cl2 1.763(2)
C44 Cl4 1.771(2)
C44 H44 1.0000

loop_
_geom_hbond_atom_site_label_D
_geom_hbond_atom_site_label_H
_geom_hbond_atom_site_label_A
_geom_hbond_distance_DH
_geom_hbond_distance_HA
_geom_hbond_distance_DA
_geom_hbond_angle_DHA
_geom_hbond_site_symmetry_A
C44 H44 F1 1.00 2.46 3.322(3) 144.0 1_655

loop_
_geom_torsion_atom_site_label_1
_geom_torsion_atom_site_label_2
_geom_torsion_atom_site_label_3
_geom_torsion_atom_site_label_4
_geom_torsion
N1 Ru1 P1 C22 -128.53(7)
C36 Ru1 P1 C22 73.77(8)
C37 Ru1 P1 C22 41.65(8)
C35 Ru1 P1 C22 110.75(8)
C38 Ru1 P1 C22 31.81(12)
C34 Ru1 P1 C22 134.50(8)
C39 Ru1 P1 C22 117.42(18)
Cl1 Ru1 P1 C22 -46.47(6)
N1 Ru1 P1 C16 110.83(8)
C36 Ru1 P1 C16 -46.86(8)
C37 Ru1 P1 C16 -78.99(8)
C35 Ru1 P1 C16 -9.89(8)
C38 Ru1 P1 C16 -88.82(11)
C34 Ru1 P1 C16 13.87(9)
C39 Ru1 P1 C16 -3.21(19)
Cl1 Ru1 P1 C16 -167.10(7)
N1 Ru1 P1 C11 -7.78(8)
C36 Ru1 P1 C11 -165.47(8)
C37 Ru1 P1 C11 162.40(8)
C35 Ru1 P1 C11 -128.50(8)
C38 Ru1 P1 C11 152.57(11)
C34 Ru1 P1 C11 -104.74(9)
C39 Ru1 P1 C11 -121.82(18)
Cl1 Ru1 P1 C11 74.29(6)
C36 Ru1 N1 C13 44.8(3)
C37 Ru1 N1 C13 147.11(18)
C35 Ru1 N1 C13 46.9(2)
C38 Ru1 N1 C13 137.65(18)
C34 Ru1 N1 C13 73.16(19)
C39 Ru1 N1 C13 110.08(19)
P1 Ru1 N1 C13 -54.30(18)
Cl1 Ru1 N1 C13 -139.29(18)
C36 Ru1 N1 C14 -115.88(19)
C37 Ru1 N1 C14 -13.5(2)
C35 Ru1 N1 C14 -113.72(14)
C38 Ru1 N1 C14 -23.00(16)
C34 Ru1 N1 C14 -87.49(14)
C39 Ru1 N1 C14 -50.57(14)
P1 Ru1 N1 C14 145.05(13)
Cl1 Ru1 N1 C14 60.06(13)
C3 Fe1 C1 C5 -80.16(12)
C2 Fe1 C1 C5 -117.69(15)
C6 Fe1 C1 C5 118.61(14)
C8 Fe1 C1 C5 -162.6(3)
C7 Fe1 C1 C5 161.38(13)
C10 Fe1 C1 C5 76.30(16)
C9 Fe1 C1 C5 40.4(3)
C4 Fe1 C1 C5 -36.69(12)
C3 Fe1 C1 C2 37.53(11)
C6 Fe1 C1 C2 -123.71(13)
C8 Fe1 C1 C2 -44.9(3)
C7 Fe1 C1 C2 -80.93(14)
C10 Fe1 C1 C2 -166.02(14)
C9 Fe1 C1 C2 158.0(3)
C5 Fe1 C1 C2 117.69(15)
C4 Fe1 C1 C2 81.00(12)
C3 Fe1 C1 C11 160.61(19)
C2 Fe1 C1 C11 123.1(2)
C6 Fe1 C1 C11 -0.6(2)
C8 Fe1 C1 C11 78.2(3)
C7 Fe1 C1 C11 42.2(2)
C10 Fe1 C1 C11 -42.9(2)
C9 Fe1 C1 C11 -78.9(4)
C5 Fe1 C1 C11 -119.2(2)
C4 Fe1 C1 C11 -155.92(19)
C5 C1 C2 C3 1.4(2)
C11 C1 C2 C3 178.42(17)
Fe1 C1 C2 C3 -58.66(13)
C5 C1 C2 C13 175.31(17)
C11 C1 C2 C13 -7.7(3)
Fe1 C1 C2 C13 115.23(19)
C5 C1 C2 Fe1 60.07(12)
C11 C1 C2 Fe1 -122.92(19)
C6 Fe1 C2 C3 -162.80(13)
C8 Fe1 C2 C3 -77.79(15)
C7 Fe1 C2 C3 -120.85(13)
C10 Fe1 C2 C3 162.1(3)
C1 Fe1 C2 C3 119.96(15)
C9 Fe1 C2 C3 -41.8(3)
C5 Fe1 C2 C3 81.56(12)
C4 Fe1 C2 C3 38.09(11)
C3 Fe1 C2 C1 -119.96(15)
C6 Fe1 C2 C1 77.24(14)
C8 Fe1 C2 C1 162.25(13)
C7 Fe1 C2 C1 119.19(12)
C10 Fe1 C2 C1 42.1(3)
C9 Fe1 C2 C1 -161.8(2)
C5 Fe1 C2 C1 -38.40(10)
C4 Fe1 C2 C1 -81.87(11)
C3 Fe1 C2 C13 118.39(19)
C6 Fe1 C2 C13 -44.40(19)
C8 Fe1 C2 C13 40.61(19)
C7 Fe1 C2 C13 -2.45(18)
C10 Fe1 C2 C13 -79.6(4)
C1 Fe1 C2 C13 -121.64(19)
C9 Fe1 C2 C13 76.6(3)
C5 Fe1 C2 C13 -160.05(17)
C4 Fe1 C2 C13 156.49(17)
C1 C2 C3 C4 -2.2(2)
C13 C2 C3 C4 -176.25(18)
Fe1 C2 C3 C4 -61.17(15)
C1 C2 C3 Fe1 59.00(13)
C13 C2 C3 Fe1 -115.09(18)
C2 Fe1 C3 C4 118.09(15)
C6 Fe1 C3 C4 169.7(3)
C8 Fe1 C3 C4 -121.85(13)
C7 Fe1 C3 C4 -162.45(12)
C10 Fe1 C3 C4 -49.6(2)
C1 Fe1 C3 C4 80.43(12)
C9 Fe1 C3 C4 -79.99(14)
C5 Fe1 C3 C4 36.74(11)
C6 Fe1 C3 C2 51.6(3)
C8 Fe1 C3 C2 120.05(12)
C7 Fe1 C3 C2 79.46(14)
C10 Fe1 C3 C2 -167.71(19)
C1 Fe1 C3 C2 -37.66(10)
C9 Fe1 C3 C2 161.91(12)
C5 Fe1 C3 C2 -81.36(11)
C4 Fe1 C3 C2 -118.09(15)
C2 C3 C4 C5 2.1(2)
Fe1 C3 C4 C5 -58.01(15)
C2 C3 C4 Fe1 60.10(14)
C3 Fe1 C4 C5 120.57(16)
C2 Fe1 C4 C5 81.79(12)
C6 Fe1 C4 C5 -51.5(3)
C8 Fe1 C4 C5 -163.63(13)
C7 Fe1 C4 C5 167.5(2)
C10 Fe1 C4 C5 -81.67(15)
C1 Fe1 C4 C5 37.09(11)
C9 Fe1 C4 C5 -122.79(14)
C2 Fe1 C4 C3 -38.78(11)
C6 Fe1 C4 C3 -172.1(2)
C8 Fe1 C4 C3 75.80(15)
C7 Fe1 C4 C3 47.0(3)
C10 Fe1 C4 C3 157.76(12)
C1 Fe1 C4 C3 -83.49(12)
C9 Fe1 C4 C3 116.64(13)
C5 Fe1 C4 C3 -120.57(16)
C3 C4 C5 C1 -1.2(2)
Fe1 C4 C5 C1 -58.61(13)
C3 C4 C5 Fe1 57.39(15)
C2 C1 C5 C4 -0.1(2)
C11 C1 C5 C4 -177.27(17)
Fe1 C1 C5 C4 59.20(14)
C2 C1 C5 Fe1 -59.32(12)
C11 C1 C5 Fe1 123.52(18)
C3 Fe1 C5 C4 -36.97(12)
C2 Fe1 C5 C4 -81.51(13)
C6 Fe1 C5 C4 158.39(14)
C8 Fe1 C5 C4 41.5(3)
C7 Fe1 C5 C4 -168.2(2)
C10 Fe1 C5 C4 116.35(15)
C1 Fe1 C5 C4 -120.58(17)
C9 Fe1 C5 C4 74.62(17)
C3 Fe1 C5 C1 83.61(12)
C2 Fe1 C5 C1 39.07(11)
C6 Fe1 C5 C1 -81.04(15)
C8 Fe1 C5 C1 162.1(3)
C7 Fe1 C5 C1 -47.7(3)
C10 Fe1 C5 C1 -123.07(14)
C9 Fe1 C5 C1 -164.80(14)
C4 Fe1 C5 C1 120.58(17)
C3 Fe1 C6 C10 155.3(3)
C2 Fe1 C6 C10 -164.80(13)
C8 Fe1 C6 C10 81.11(16)
C7 Fe1 C6 C10 119.0(2)
C1 Fe1 C6 C10 -121.74(14)
C9 Fe1 C6 C10 37.26(15)
C5 Fe1 C6 C10 -78.78(16)
C4 Fe1 C6 C10 -41.7(3)
C3 Fe1 C6 C7 36.3(4)
C2 Fe1 C6 C7 76.21(16)
C8 Fe1 C6 C7 -37.88(15)
C10 Fe1 C6 C7 -119.0(2)
C1 Fe1 C6 C7 119.27(14)
C9 Fe1 C6 C7 -81.73(16)
C5 Fe1 C6 C7 162.23(13)
C4 Fe1 C6 C7 -160.73(19)
C10 C6 C7 C8 -0.1(3)
Fe1 C6 C7 C8 59.46(16)
C10 C6 C7 Fe1 -59.58(17)
C3 Fe1 C7 C6 -167.41(14)
C2 Fe1 C7 C6 -124.12(15)
C8 Fe1 C7 C6 119.0(2)
C10 Fe1 C7 C6 37.76(16)
C1 Fe1 C7 C6 -80.43(17)
C9 Fe1 C7 C6 81.31(17)
C5 Fe1 C7 C6 -45.2(3)
C4 Fe1 C7 C6 157.5(2)
C3 Fe1 C7 C8 73.64(17)
C2 Fe1 C7 C8 116.92(15)
C6 Fe1 C7 C8 -119.0(2)
C10 Fe1 C7 C8 -81.19(17)
C1 Fe1 C7 C8 160.61(14)
C9 Fe1 C7 C8 -37.64(17)
C5 Fe1 C7 C8 -164.2(2)
C4 Fe1 C7 C8 38.6(3)
C6 C7 C8 C9 0.0(3)
Fe1 C7 C8 C9 59.50(18)
C6 C7 C8 Fe1 -59.46(15)
C3 Fe1 C8 C9 116.33(18)
C2 Fe1 C8 C9 158.47(17)
C6 Fe1 C8 C9 -81.4(2)
C7 Fe1 C8 C9 -119.2(3)
C10 Fe1 C8 C9 -37.56(19)
C1 Fe1 C8 C9 -168.3(2)
C5 Fe1 C8 C9 44.8(4)
C4 Fe1 C8 C9 75.4(2)
C3 Fe1 C8 C7 -124.44(15)
C2 Fe1 C8 C7 -82.30(17)
C6 Fe1 C8 C7 37.83(16)
C10 Fe1 C8 C7 81.67(18)
C1 Fe1 C8 C7 -49.0(3)
C9 Fe1 C8 C7 119.2(3)
C5 Fe1 C8 C7 164.0(2)
C4 Fe1 C8 C7 -165.39(15)
C7 C8 C9 C10 0.1(3)
Fe1 C8 C9 C10 59.46(17)
C7 C8 C9 Fe1 -59.40(16)
C3 Fe1 C9 C10 160.43(15)
C2 Fe1 C9 C10 -169.3(2)
C6 Fe1 C9 C10 -37.47(17)
C8 Fe1 C9 C10 -119.1(3)
C7 Fe1 C9 C10 -81.37(18)
C1 Fe1 C9 C10 48.2(4)
C5 Fe1 C9 C10 78.39(19)
C4 Fe1 C9 C10 118.75(17)
C3 Fe1 C9 C8 -80.46(19)
C2 Fe1 C9 C8 -50.2(3)
C6 Fe1 C9 C8 81.64(19)
C7 Fe1 C9 C8 37.74(17)
C10 Fe1 C9 C8 119.1(3)
C1 Fe1 C9 C8 167.3(2)
C5 Fe1 C9 C8 -162.50(16)
C4 Fe1 C9 C8 -122.14(17)
C8 C9 C10 C6 -0.1(3)
Fe1 C9 C10 C6 59.21(17)
C8 C9 C10 Fe1 -59.36(18)
C7 C6 C10 C9 0.2(3)
Fe1 C6 C10 C9 -59.37(18)
C7 C6 C10 Fe1 59.54(16)
C3 Fe1 C10 C9 -43.1(3)
C2 Fe1 C10 C9 165.3(3)
C6 Fe1 C10 C9 119.7(2)
C8 Fe1 C10 C9 37.80(16)
C7 Fe1 C10 C9 81.81(17)
C1 Fe1 C10 C9 -162.05(15)
C5 Fe1 C10 C9 -120.31(16)
C4 Fe1 C10 C9 -78.11(17)
C3 Fe1 C10 C6 -162.74(19)
C2 Fe1 C10 C6 45.6(4)
C8 Fe1 C10 C6 -81.86(16)
C7 Fe1 C10 C6 -37.85(14)
C1 Fe1 C10 C6 78.29(16)
C9 Fe1 C10 C6 -119.7(2)
C5 Fe1 C10 C6 120.03(14)
C4 Fe1 C10 C6 162.23(13)
C5 C1 C11 C12 -19.0(2)
C2 C1 C11 C12 164.48(17)
Fe1 C1 C11 C12 72.1(2)
C5 C1 C11 P1 105.30(18)
C2 C1 C11 P1 -71.2(2)
Fe1 C1 C11 P1 -163.58(11)
C22 P1 C11 C1 -167.03(12)
C16 P1 C11 C1 -58.26(14)
Ru1 P1 C11 C1 69.77(13)
C22 P1 C11 C12 -44.63(15)
C16 P1 C11 C12 64.14(15)
Ru1 P1 C11 C12 -167.83(11)
C14 N1 C13 O1 11.5(2)
Ru1 N1 C13 O1 -151.04(14)
C14 N1 C13 C2 -166.39(19)
Ru1 N1 C13 C2 31.1(3)
C15 O1 C13 N1 8.3(2)
C15 O1 C13 C2 -173.54(17)
C3 C2 C13 N1 -148.4(2)
C1 C2 C13 N1 38.6(3)
Fe1 C2 C13 N1 126.22(18)
C3 C2 C13 O1 33.7(3)
C1 C2 C13 O1 -139.25(19)
Fe1 C2 C13 O1 -51.7(2)
C13 N1 C14 C28 94.64(18)
Ru1 N1 C14 C28 -100.23(15)
C13 N1 C14 C15 -24.91(19)
Ru1 N1 C14 C15 140.21(13)
C13 O1 C15 C14 -23.49(19)
N1 C14 C15 O1 28.72(18)
C28 C14 C15 O1 -91.35(17)
C22 P1 C16 C17 -166.01(15)
C11 P1 C16 C17 83.49(16)
Ru1 P1 C16 C17 -42.00(17)
C22 P1 C16 C21 21.77(18)
C11 P1 C16 C21 -88.73(17)
Ru1 P1 C16 C21 145.78(14)
C21 C16 C17 C18 -2.2(3)
P1 C16 C17 C18 -174.78(16)
C16 C17 C18 C19 1.0(3)
C17 C18 C19 C20 0.4(3)
C18 C19 C20 C21 -0.6(3)
C19 C20 C21 C16 -0.7(3)
C17 C16 C21 C20 2.1(3)
P1 C16 C21 C20 174.32(16)
C16 P1 C22 C27 -137.61(16)
C11 P1 C22 C27 -31.33(18)
Ru1 P1 C22 C27 93.91(16)
C16 P1 C22 C23 46.19(18)
C11 P1 C22 C23 152.47(16)
Ru1 P1 C22 C23 -82.30(16)
C27 C22 C23 C24 1.0(3)
P1 C22 C23 C24 177.28(16)
C22 C23 C24 C25 0.7(3)
C23 C24 C25 C26 -1.1(3)
C24 C25 C26 C27 -0.1(3)
C25 C26 C27 C22 1.8(3)
C23 C22 C27 C26 -2.2(3)
P1 C22 C27 C26 -178.46(16)
N1 C14 C28 C33 -26.6(2)
C15 C14 C28 C33 86.2(2)
N1 C14 C28 C29 155.31(16)
C15 C14 C28 C29 -91.9(2)
C33 C28 C29 C30 0.3(3)
C14 C28 C29 C30 178.45(16)
C28 C29 C30 C31 0.4(3)
C29 C30 C31 C32 -0.4(3)
C30 C31 C32 C33 -0.2(3)
C29 C28 C33 C32 -0.8(3)
C14 C28 C33 C32 -178.95(18)
C31 C32 C33 C28 0.8(3)
N1 Ru1 C34 C35 -139.82(12)
C36 Ru1 C34 C35 28.76(11)
C37 Ru1 C34 C35 65.54(12)
C38 Ru1 C34 C35 101.97(13)
C39 Ru1 C34 C35 129.57(17)
P1 Ru1 C34 C35 -42.14(13)
Cl1 Ru1 C34 C35 139.65(10)
N1 Ru1 C34 C39 90.61(11)
C36 Ru1 C34 C39 -100.81(12)
C37 Ru1 C34 C39 -64.03(11)
C35 Ru1 C34 C39 -129.57(17)
C38 Ru1 C34 C39 -27.61(10)
P1 Ru1 C34 C39 -171.71(8)
Cl1 Ru1 C34 C39 10.08(15)
N1 Ru1 C34 C40 -21.5(2)
C36 Ru1 C34 C40 147.1(2)
C37 Ru1 C34 C40 -176.2(2)
C35 Ru1 C34 C40 118.3(3)
C38 Ru1 C34 C40 -139.7(2)
C39 Ru1 C34 C40 -112.1(2)
P1 Ru1 C34 C40 76.2(2)
Cl1 Ru1 C34 C40 -102.1(2)
C39 C34 C35 C36 4.1(3)
C40 C34 C35 C36 177.85(18)
Ru1 C34 C35 C36 -52.18(16)
C39 C34 C35 Ru1 56.26(16)
C40 C34 C35 Ru1 -129.98(19)
N1 Ru1 C35 C34 47.86(14)
C36 Ru1 C35 C34 -133.49(18)
C37 Ru1 C35 C34 -104.29(13)
C38 Ru1 C35 C34 -66.20(12)
C39 Ru1 C35 C34 -30.56(12)
P1 Ru1 C35 C34 147.28(11)
Cl1 Ru1 C35 C34 -116.11(14)
N1 Ru1 C35 C36 -178.65(10)
C37 Ru1 C35 C36 29.20(11)
C38 Ru1 C35 C36 67.29(12)
C34 Ru1 C35 C36 133.49(18)
C39 Ru1 C35 C36 102.93(13)
P1 Ru1 C35 C36 -79.23(11)
Cl1 Ru1 C35 C36 17.4(2)
C34 C35 C36 C37 -1.7(3)
Ru1 C35 C36 C37 -55.34(16)
C34 C35 C36 Ru1 53.65(16)
N1 Ru1 C36 C37 135.16(17)
C35 Ru1 C36 C37 132.10(17)
C38 Ru1 C36 C37 31.59(11)
C34 Ru1 C36 C37 104.21(13)
C39 Ru1 C36 C37 67.19(12)
P1 Ru1 C36 C37 -124.80(11)
Cl1 Ru1 C36 C37 -40.19(13)
N1 Ru1 C36 C35 3.1(2)
C37 Ru1 C36 C35 -132.10(17)
C38 Ru1 C36 C35 -100.51(13)
C34 Ru1 C36 C35 -27.89(12)
C39 Ru1 C36 C35 -64.91(12)
P1 Ru1 C36 C35 103.10(11)
Cl1 Ru1 C36 C35 -172.29(10)
C35 C36 C37 C38 -1.9(3)
Ru1 C36 C37 C38 -57.74(15)
C35 C36 C37 C43 177.83(18)
Ru1 C36 C37 C43 121.99(18)
C35 C36 C37 Ru1 55.84(16)
N1 Ru1 C37 C36 -141.94(14)
C35 Ru1 C37 C36 -29.37(11)
C38 Ru1 C37 C36 -128.03(17)
C34 Ru1 C37 C36 -65.18(12)
C39 Ru1 C37 C36 -101.10(12)
P1 Ru1 C37 C36 60.82(11)
Cl1 Ru1 C37 C36 146.06(11)
N1 Ru1 C37 C38 -13.9(2)
C36 Ru1 C37 C38 128.03(17)
C35 Ru1 C37 C38 98.66(13)
C34 Ru1 C37 C38 62.85(12)
C39 Ru1 C37 C38 26.94(11)
P1 Ru1 C37 C38 -171.15(10)
Cl1 Ru1 C37 C38 -85.91(11)
N1 Ru1 C37 C43 101.2(2)
C36 Ru1 C37 C43 -116.9(2)
C35 Ru1 C37 C43 -146.23(19)
C38 Ru1 C37 C43 115.1(2)
C34 Ru1 C37 C43 177.97(19)
C39 Ru1 C37 C43 142.05(19)
P1 Ru1 C37 C43 -56.04(18)
Cl1 Ru1 C37 C43 29.20(17)
C36 C37 C38 C39 3.1(3)
C43 C37 C38 C39 -176.65(18)
Ru1 C37 C38 C39 -53.64(17)
C36 C37 C38 Ru1 56.72(15)
C43 C37 C38 Ru1 -123.01(18)
N1 Ru1 C38 C39 -52.22(13)
C36 Ru1 C38 C39 103.02(12)
C37 Ru1 C38 C39 134.58(17)
C35 Ru1 C38 C39 64.98(11)
C34 Ru1 C38 C39 28.39(11)
P1 Ru1 C38 C39 149.86(9)
Cl1 Ru1 C38 C39 -132.35(11)
N1 Ru1 C38 C37 173.20(11)
C36 Ru1 C38 C37 -31.56(11)
C35 Ru1 C38 C37 -69.60(12)
C34 Ru1 C38 C37 -106.20(12)
C39 Ru1 C38 C37 -134.58(17)
P1 Ru1 C38 C37 15.28(17)
Cl1 Ru1 C38 C37 93.07(11)
C37 C38 C39 C34 -0.7(3)
Ru1 C38 C39 C34 -52.74(16)
C37 C38 C39 Ru1 52.06(17)
C35 C34 C39 C38 -2.9(3)
C40 C34 C39 C38 -177.04(18)
Ru1 C34 C39 C38 52.67(17)
C35 C34 C39 Ru1 -55.62(16)
C40 C34 C39 Ru1 130.29(17)
N1 Ru1 C39 C38 135.10(11)
C36 Ru1 C39 C38 -65.79(11)
C37 Ru1 C39 C38 -28.17(11)
C35 Ru1 C39 C38 -103.34(12)
C34 Ru1 C39 C38 -133.63(16)
P1 Ru1 C39 C38 -110.62(18)
Cl1 Ru1 C39 C38 52.16(11)
N1 Ru1 C39 C34 -91.26(11)
C36 Ru1 C39 C34 67.84(11)
C37 Ru1 C39 C34 105.46(12)
C35 Ru1 C39 C34 30.29(10)
C38 Ru1 C39 C34 133.63(16)
P1 Ru1 C39 C34 23.0(2)
Cl1 Ru1 C39 C34 -174.21(9)
C35 C34 C40 C41 23.2(3)
C39 C34 C40 C41 -162.99(19)
Ru1 C34 C40 C41 -71.5(2)
C35 C34 C40 C42 -100.9(2)
C39 C34 C40 C42 72.8(2)
Ru1 C34 C40 C42 164.36(16)
